data_4311040
loop_
_publ_author_name
'James D. Martin'
'Ryan F. Hess'
'Paul D. Boyle'

_publ_contact_author_address
;
   Dept. of Chemistry, NCSU
;
_publ_contact_author_email jdmartin@ncsu.edu
_publ_contact_author_name 'James D. Martin'
_publ_section_title
;
 Synthesis of [NH4]MnCl2(OAc) and [NH4]2MnCl4(H2O)2 by Solvothermal
 Dehydration and Structure/Property Correlations in a One-Dimensional
 Antiferromagnet
;
_journal_name_full 'Inorganic Chemistry'
_journal_page_first 3242
_journal_page_last 3247
_journal_paper_doi 10.1021/ic049881r
_journal_volume 43
_journal_year 2004
_chemical_formula_moiety 'Mn C2 O2 Cl2 H7 N '
_chemical_formula_sum 'C2 H7 Cl2 Mn N O2'
_chemical_formula_weight 202.92
_chemical_name_systematic ?
_space_group_IT_number 15
_symmetry_cell_setting monoclinic
_symmetry_space_group_name_Hall '-C 2yc'
_symmetry_space_group_name_H-M 'C 1 2/c 1'
_cell_angle_alpha 90.0
_cell_angle_beta 107.31(4)
_cell_angle_gamma 90.0
_cell_formula_units_Z 8
_cell_length_a 15.191(6)
_cell_length_b 7.044(2)
_cell_length_c 13.603(6)
_cell_measurement_reflns_used 25
_cell_measurement_temperature 293
_cell_measurement_theta_max 31.50
_cell_measurement_theta_min 15.00
_cell_volume 1389.7(10)
_computing_cell_refinement 'Nonius CAD4 Argus'
_computing_data_collection 'Nonius CAD4 Argus'
_computing_data_reduction 'NRCVAX DATRD2'
_computing_molecular_graphics NRCVAX
_computing_publication_material 'NRCVAX TABLES Jan 94 Version'
_computing_structure_refinement 'NRCVAX LSTSQ'
_computing_structure_solution SIR92
_diffrn_ambient_temperature 293
_diffrn_measurement_device 'Nonius CAD4     '
_diffrn_measurement_method 'Omega scan b/P/b        '
_diffrn_radiation_monochromator graphite
_diffrn_radiation_source 'xray tube'
_diffrn_radiation_type 'Molybdenum K\a'
_diffrn_radiation_wavelength .71073
_diffrn_reflns_av_R_equivalents .039
_diffrn_reflns_limit_h_max 17
_diffrn_reflns_limit_h_min -18
_diffrn_reflns_limit_k_max 8
_diffrn_reflns_limit_k_min 0
_diffrn_reflns_limit_l_max 16
_diffrn_reflns_limit_l_min 0
_diffrn_reflns_number 2440
_diffrn_reflns_theta_max 25.00
_diffrn_reflns_theta_min 0.00
_diffrn_standards_decay_% .7
_diffrn_standards_interval_time 80
_diffrn_standards_number 3
_exptl_absorpt_coefficient_mu 2.52
_exptl_absorpt_correction_T_max .9978
_exptl_absorpt_correction_T_min .6975
_exptl_absorpt_correction_type psi-scan
_exptl_absorpt_process_details 'NRCVAX ABSORP'
_exptl_crystal_density_diffrn 1.940
_exptl_crystal_description prism
_exptl_crystal_F_000 812.76
_exptl_crystal_size_max .40
_exptl_crystal_size_mid .15
_exptl_crystal_size_min .15
_refine_diff_density_max .62
_refine_diff_density_min -.68
_refine_ls_extinction_method none
_refine_ls_goodness_of_fit_obs 1.65
_refine_ls_hydrogen_treatment constr
_refine_ls_matrix_type full
_refine_ls_number_parameters 73
_refine_ls_number_reflns 1022
_refine_ls_R_factor_all .051
_refine_ls_R_factor_obs .041
_refine_ls_shift/esd_max .000
_refine_ls_structure_factor_coef F
_refine_ls_weighting_details '1/(\s^2^(F)+ .0005F^2^) '
_refine_ls_weighting_scheme sigma
_refine_ls_wR_factor_all .048
_refine_ls_wR_factor_obs .047
_reflns_number_observed 1025
_reflns_number_total 1213
_reflns_observed_criterion 'Inet > 1.0\s(Inet)'
_cod_data_source_file ic049881rsi20040128_044122.cif
_cod_data_source_block jdm9506
_cod_original_cell_volume 1389.7(9)
_cod_original_sg_symbol_H-M 'C 2/c'
_cod_original_formula_sum 'Mn C2 O2 Cl2 H7 N '
_cod_database_code 4311040

loop_
_symmetry_equiv_pos_as_xyz
x,y,z
-x,-y,-z
1/2+x,1/2+y,z
1/2-x,1/2-y,-z
-x,y,1/2-z
x,-y,1/2+z
1/2-x,1/2+y,1/2-z
1/2+x,1/2-y,1/2+z

loop_
_atom_site_label
_atom_site_fract_x
_atom_site_fract_y
_atom_site_fract_z
_atom_site_U_iso_or_equiv
_atom_site_adp_type
_atom_site_calc_flag
_atom_site_refinement_flags
_atom_site_type_symbol
Mn .24706(4) .14236(8) .74659(4) .0230(3) Uani ? . Mn
Cl1 .19338(6) -.11398(13) .61290(7) .0261(5) Uani ? . Cl
Cl2 .37191(6) -.10326(14) .84814(7) .0293(5) Uani ? . Cl
O1 .15176(18) .0496(4) .82567(20) .0292(15) Uani ? . O
O2 .34357(18) .2330(4) .66925(20) .0301(15) Uani ? . O
C1 .1237(2) -.1085(5) .8466(3) .0231(19) Uani ? . C
C2 .0447(3) -.1128(6) .8919(3) .033(2) Uani ? . C
N .4004(2) .8938(5) .5887(3) .0324(18) Uani ? . N
H1 .3853(20) .997(2) .6137(19) .0436 Uiso ? . H
H2 .3723(20) .889(4) .5237(5) .0436 Uiso ? . H
H3 .3851(19) .797(2) .6188(19) .0436 Uiso ? . H
H4 .4590(4) .893(4) .598(2) .0436 Uiso ? . H
H2a .0682(4) -.129(3) .9651(4) .0443 Uiso ? . H
H2b .0044(9) -.216(2) .8625(14) .0443 Uiso ? . H
H2c .0112(10) .0044(15) .8770(16) .0443 Uiso ? . H

loop_
_atom_site_aniso_label
_atom_site_aniso_U_11
_atom_site_aniso_U_22
_atom_site_aniso_U_33
_atom_site_aniso_U_12
_atom_site_aniso_U_13
_atom_site_aniso_U_23
_atom_site_aniso_type_symbol
Mn .0209(3) .0253(4) .0262(3) -.0016(2) .0120(2) -.0008(2) Mn
Cl1 .0251(5) .0283(5) .0237(5) -.0002(4) .0055(4) -.0002(4) Cl
Cl2 .0206(5) .0307(5) .0332(5) .0001(4) .0029(4) -.0009(4) Cl
O1 .0319(15) .0266(15) .0353(14) -.0005(12) .0197(12) -.0010(12) O
O2 .0332(15) .0262(16) .0385(14) -.0016(12) .0224(12) -.0020(12) O
C1 .0206(18) .028(2) .0207(17) .0006(16) .0068(14) -.0011(15) C
C2 .0257(20) .038(2) .039(2) -.0019(18) .0160(17) -.0030(18) C
N .0284(18) .037(2) .0359(18) -.0031(16) .0155(14) -.0024(15) N

loop_
_atom_type_symbol
_atom_type_description
_atom_type_scat_dispersion_real
_atom_type_scat_dispersion_imag
_atom_type_scat_source
Mn ? .295 .729 'International Tables Vol. IV Table 2.2B'
C ? .002 .002 'International Tables Vol. IV Table 2.2B'
O ? .008 .006 'International Tables Vol. IV Table 2.2B'
Cl ? .132 .159 'International Tables Vol. IV Table 2.2B'
H ? .000 .000 'International Tables Vol. IV Table 2.2B'
N ? .004 .003 'International Tables Vol. IV Table 2.2B'

loop_
_geom_angle_atom_site_label_1
_geom_angle_atom_site_label_2
_geom_angle_atom_site_label_3
_geom_angle
_geom_angle_site_symmetry_1
_geom_angle_site_symmetry_2
_geom_angle_site_symmetry_3
_geom_angle_publ_flag
Cl1 Mn Cl1 176.82(4) ? ? 7_556 ?
Cl1 Mn Cl2 86.31(5) ? ? ? ?
Cl1 Mn Cl2 96.22(5) ? ? 7_556 ?
Cl1 Mn O1 91.26(8) ? ? ? ?
Cl1 Mn O2 88.90(8) ? ? ? ?
Cl1 Mn Cl2 90.55(5) 7_556 ? ? ?
Cl1 Mn Cl2 86.93(5) 7_556 ? 7_556 ?
Cl1 Mn O1 88.33(8) 7_556 ? ? ?
Cl1 Mn O2 91.47(8) 7_556 ? ? ?
Cl2 Mn Cl2 177.39(4) ? ? 7_556 ?
Cl2 Mn O1 91.44(8) ? ? ? ?
Cl2 Mn O2 87.82(8) ? ? ? ?
Cl2 Mn O1 89.15(8) 7_556 ? ? ?
Cl2 Mn O2 91.58(8) 7_556 ? ? ?
O1 Mn O2 179.23(11) ? ? ? ?
Mn Cl1 Mn 88.55(5) ? ? 7_546 ?
Mn Cl2 Mn 84.66(5) ? ? 7_546 ?
Mn O1 C1 135.1(2) ? ? ? ?
Mn O2 C1 135.0(2) ? ? 7_556 ?
O1 C1 O2 124.6(3) ? ? 7_546 ?
O1 C1 C2 118.5(3) ? ? ? ?
O2 C1 C2 117.0(3) 7_546 ? ? ?
C1 C2 H2a 109.4(5) ? ? ? ?
C1 C2 H2b 109.5(12) ? ? ? ?
C1 C2 H2c 109.5(12) ? ? ? ?
H2a C2 H2b 109.5(17) ? ? ? ?
H2a C2 H2c 109.5(18) ? ? ? ?
H2b C2 H2c 109.5(12) ? ? ? ?
H1 N H2 109(2) ? ? ? ?
H1 N H3 109(3) ? ? ? ?
H1 N H4 109(3) ? ? ? ?
H2 N H3 109(2) ? ? ? ?
H2 N H4 109(3) ? ? ? ?
H3 N H4 109(3) ? ? ? ?

loop_
_geom_bond_atom_site_label_1
_geom_bond_atom_site_label_2
_geom_bond_distance
_geom_bond_site_symmetry_1
_geom_bond_site_symmetry_2
_geom_bond_publ_flag
Mn Cl1 2.5199(13) ? ? ?
Mn Cl1 2.5275(13) ? 7_556 ?
Mn Cl2 2.6343(14) ? ? ?
Mn Cl2 2.5984(13) ? 7_556 ?
Mn O1 2.146(3) ? ? ?
Mn O2 2.141(3) ? ? ?
Cl1 Mn 2.5275(13) ? 7_546 ?
Cl2 Mn 2.5984(13) ? 7_546 ?
O1 C1 1.255(5) ? ? ?
O2 C1 1.266(5) ? 7_556 ?
C1 O2 1.266(5) ? 7_546 ?
C1 C2 1.503(5) ? ? ?
C2 H2a .960(7) ? ? ?
C2 H2b .960(15) ? ? ?
C2 H2c .960(12) ? ? ?
N H1 .86(2) ? ? ?
N H2 .860(9) ? ? ?
N H3 .86(2) ? ? ?
N H4 .860(9) ? ? ?
